data_4509971
loop_
_publ_author_name
'Adalder, Tapas Kumar'
'Kumar, Dhurjati Prasad'
'Dastidar, Parthasarathi'

_publ_section_title
;
 High-Throughput Crystal Engineering Based Synthesis of Supramolecular
 Gels: Blue-Emitting Fluorescent Gold Clusters Synthesized and Stabilized
 on the Gel-Bed
;
_journal_issue 1
_journal_name_full 'Crystal Growth &amp; Design'
_journal_page_first 11
_journal_paper_doi 10.1021/cg401466g
_journal_volume 14
_journal_year 2014
_chemical_formula_sum 'C72 H148 N4 O8'
_chemical_formula_weight 1197.94
_chemical_name_systematic
; 
 ? 
;
_space_group_IT_number 4
_symmetry_cell_setting monoclinic
_symmetry_space_group_name_Hall 'P 2yb'
_symmetry_space_group_name_H-M 'P 1 21 1'
_atom_sites_solution_hydrogens geom
_atom_sites_solution_primary direct
_atom_sites_solution_secondary difmap
_audit_creation_method SHELXL-97
_cell_angle_alpha 90.00
_cell_angle_beta 93.151(4)
_cell_angle_gamma 90.00
_cell_formula_units_Z 2
_cell_length_a 9.1784(14)
_cell_length_b 19.071(3)
_cell_length_c 22.284(3)
_cell_measurement_reflns_used 356
_cell_measurement_temperature 100(2)
_cell_measurement_theta_max 24.0
_cell_measurement_theta_min 1.26
_cell_volume 3894.7(10)
_computing_cell_refinement 'Bruker Apex II'
_computing_data_collection 'Bruker Apex II'
_computing_data_reduction SAINT
_computing_molecular_graphics 'Mercury 2.3'
_computing_publication_material Shelxl-97
_computing_structure_refinement 'SHELXL-97 (Sheldrick, 1997)'
_computing_structure_solution 'SHELXS-97 (Sheldrick, 1990)'
_diffrn_ambient_temperature 100(2)
_diffrn_detector_area_resol_mean 3
_diffrn_measured_fraction_theta_full 1.000
_diffrn_measured_fraction_theta_max 1.000
_diffrn_measurement_device_type 'Bruker CCD Area Dtector'
_diffrn_measurement_method 'Omega scan'
_diffrn_radiation_monochromator graphite
_diffrn_radiation_source 'fine-focus sealed tube'
_diffrn_radiation_type MoK\a
_diffrn_radiation_wavelength 0.71073
_diffrn_reflns_av_R_equivalents 0.0656
_diffrn_reflns_av_sigmaI/netI 0.0686
_diffrn_reflns_limit_h_max 9
_diffrn_reflns_limit_h_min -9
_diffrn_reflns_limit_k_max 20
_diffrn_reflns_limit_k_min -20
_diffrn_reflns_limit_l_max 23
_diffrn_reflns_limit_l_min -23
_diffrn_reflns_number 29200
_diffrn_reflns_theta_full 22.50
_diffrn_reflns_theta_max 22.50
_diffrn_reflns_theta_min 1.41
_diffrn_standards_decay_% 0
_diffrn_standards_interval_time 110
_diffrn_standards_number 7
_exptl_absorpt_coefficient_mu 0.065
_exptl_absorpt_correction_T_max 0.9878
_exptl_absorpt_correction_T_min 0.9796
_exptl_absorpt_correction_type multi-scan
_exptl_absorpt_process_details sadabs
_exptl_crystal_colour colorless
_exptl_crystal_density_diffrn 1.022
_exptl_crystal_density_method 'not measured'
_exptl_crystal_description block
_exptl_crystal_F_000 1344
_exptl_crystal_size_max 0.32
_exptl_crystal_size_mid 0.27
_exptl_crystal_size_min 0.19
_refine_diff_density_max 0.804
_refine_diff_density_min -0.383
_refine_diff_density_rms 0.077
_refine_ls_abs_structure_details 'Flack H D (1983), Acta Cryst. A39, 876-881'
_refine_ls_abs_structure_Flack 3(4)
_refine_ls_extinction_method none
_refine_ls_goodness_of_fit_ref 1.034
_refine_ls_hydrogen_treatment constr
_refine_ls_matrix_type full
_refine_ls_number_parameters 717
_refine_ls_number_reflns 10053
_refine_ls_number_restraints 1
_refine_ls_restrained_S_all 1.034
_refine_ls_R_factor_all 0.1542
_refine_ls_R_factor_gt 0.1026
_refine_ls_shift/su_max 0.000
_refine_ls_shift/su_mean 0.000
_refine_ls_structure_factor_coef Fsqd
_refine_ls_weighting_details 'calc w=1/[\s^2^(Fo^2^)+(0.1690P)^2^+6.5535P] where P=(Fo^2^+2Fc^2^)/3'
_refine_ls_weighting_scheme calc
_refine_ls_wR_factor_gt 0.2766
_refine_ls_wR_factor_ref 0.3316
_reflns_number_gt 6174
_reflns_number_total 10053
_reflns_threshold_expression >2sigma(I)
_cod_data_source_file cg401466g_si_002.cif
_cod_data_source_block pao585e_0m
_cod_original_sg_symbol_H-M P2(1)
_cod_database_code 4509971

loop_
_symmetry_equiv_pos_as_xyz
'x, y, z'
'-x, y+1/2, -z'

loop_
_atom_site_label
_atom_site_type_symbol
_atom_site_fract_x
_atom_site_fract_y
_atom_site_fract_z
_atom_site_U_iso_or_equiv
_atom_site_adp_type
_atom_site_occupancy
_atom_site_symmetry_multiplicity
_atom_site_calc_flag
_atom_site_refinement_flags
O1 O 0.1094(6) 0.3190(3) 0.5628(3) 0.0511(16) Uani 1 1 d .
O2 O -0.1228(7) 0.3244(3) 0.5804(3) 0.0667(19) Uani 1 1 d .
O3 O -0.1180(6) 0.6361(3) 0.5778(3) 0.0690(19) Uani 1 1 d .
O4 O 0.1168(6) 0.6396(3) 0.5611(3) 0.0541(16) Uani 1 1 d .
N1 N -0.1084(7) 0.1798(4) 0.5598(3) 0.0469(18) Uani 1 1 d .
H1A H -0.1948 0.1660 0.5717 0.070 Uiso 1 1 calc R
H1B H -0.0976 0.1651 0.5224 0.070 Uiso 1 1 calc R
H1C H -0.1033 0.2264 0.5609 0.070 Uiso 1 1 calc R
N2 N 0.4055(7) 0.6752(4) 0.5631(3) 0.0454(17) Uiso 1 1 d .
H2A H 0.3176 0.6610 0.5730 0.068 Uiso 1 1 calc R
H2B H 0.4183 0.6640 0.5250 0.068 Uiso 1 1 calc R
H2C H 0.4125 0.7214 0.5676 0.068 Uiso 1 1 calc R
C1 C 0.0037(8) 0.3471(4) 0.5860(3) 0.0355(19) Uani 1 1 d .
C2 C 0.0263(10) 0.4165(5) 0.6210(4) 0.048(2) Uani 1 1 d .
C3 C 0.1479(15) 0.4019(6) 0.6701(4) 0.117(4) Uani 1 1 d .
H3A H 0.1065 0.3795 0.7038 0.175 Uiso 1 1 calc R
H3B H 0.1925 0.4453 0.6829 0.175 Uiso 1 1 calc R
H3C H 0.2202 0.3718 0.6542 0.175 Uiso 1 1 calc R
C4 C -0.1159(14) 0.4449(6) 0.6488(6) 0.110(4) Uiso 1 1 d .
H4A H -0.1346 0.4202 0.6857 0.133 Uiso 1 1 calc R
H4B H -0.1997 0.4396 0.6207 0.133 Uiso 1 1 calc R
C5 C -0.0831(12) 0.5246(6) 0.6616(5) 0.089(3) Uiso 1 1 d .
H5A H -0.1698 0.5528 0.6533 0.107 Uiso 1 1 calc R
H5B H -0.0490 0.5316 0.7032 0.107 Uiso 1 1 calc R
C6 C 0.0344(9) 0.5433(4) 0.6195(4) 0.041(2) Uani 1 1 d .
H6 H 0.1233 0.5509 0.6451 0.049 Uiso 1 1 calc R
C7 C 0.0103(10) 0.6100(5) 0.5842(4) 0.047(2) Uiso 1 1 d .
C8 C 0.0638(7) 0.4804(5) 0.5823(3) 0.0526(17) Uani 1 1 d .
C9 C 0.2223(9) 0.4805(7) 0.5629(5) 0.100(3) Uani 1 1 d .
H9A H 0.2328 0.5153 0.5323 0.151 Uiso 1 1 calc R
H9B H 0.2457 0.4352 0.5474 0.151 Uiso 1 1 calc R
H9C H 0.2872 0.4911 0.5970 0.151 Uiso 1 1 calc R
C10 C -0.0386(8) 0.4784(6) 0.5243(3) 0.065(2) Uani 1 1 d .
H10A H -0.1358 0.4910 0.5340 0.097 Uiso 1 1 calc R
H10B H -0.0392 0.4319 0.5077 0.097 Uiso 1 1 calc R
H10C H -0.0040 0.5109 0.4954 0.097 Uiso 1 1 calc R
C11 C 0.0072(9) 0.1502(5) 0.5997(4) 0.046(2) Uani 1 1 d .
H11A H 0.1013 0.1633 0.5853 0.055 Uiso 1 1 calc R
H11B H 0.0003 0.0995 0.5988 0.055 Uiso 1 1 calc R
C12 C -0.0024(10) 0.1754(5) 0.6632(4) 0.050(2) Uani 1 1 d .
H12A H -0.0927 0.1589 0.6790 0.060 Uiso 1 1 calc R
H12B H -0.0032 0.2262 0.6638 0.060 Uiso 1 1 calc R
C13 C 0.1282(10) 0.1481(5) 0.7031(4) 0.057(2) Uani 1 1 d .
H13A H 0.1184 0.0977 0.7071 0.069 Uiso 1 1 calc R
H13B H 0.2167 0.1569 0.6825 0.069 Uiso 1 1 calc R
C14 C 0.1462(9) 0.1792(4) 0.7648(4) 0.053(2) Uani 1 1 d .
H14A H 0.0592 0.1695 0.7862 0.064 Uiso 1 1 calc R
H14B H 0.1554 0.2296 0.7613 0.064 Uiso 1 1 calc R
C15 C 0.2768(9) 0.1512(5) 0.8008(3) 0.060(2) Uani 1 1 d .
H15A H 0.3634 0.1616 0.7794 0.072 Uiso 1 1 calc R
H15B H 0.2682 0.1005 0.8029 0.072 Uiso 1 1 calc R
C16 C 0.2982(10) 0.1795(5) 0.8639(4) 0.064(2) Uani 1 1 d .
H16A H 0.2127 0.1682 0.8858 0.077 Uiso 1 1 calc R
H16B H 0.3055 0.2301 0.8620 0.077 Uiso 1 1 calc R
C17 C 0.4336(10) 0.1508(5) 0.8990(4) 0.066(2) Uani 1 1 d .
H17A H 0.4258 0.1002 0.9008 0.079 Uiso 1 1 calc R
H17B H 0.5187 0.1619 0.8768 0.079 Uiso 1 1 calc R
C18 C 0.4578(12) 0.1783(5) 0.9619(4) 0.072(3) Uani 1 1 d .
H18A H 0.3728 0.1673 0.9841 0.087 Uiso 1 1 calc R
H18B H 0.4658 0.2290 0.9601 0.087 Uiso 1 1 calc R
C19 C 0.5935(11) 0.1493(5) 0.9965(4) 0.074(3) Uani 1 1 d .
H19A H 0.5867 0.0986 0.9978 0.089 Uiso 1 1 calc R
H19B H 0.6790 0.1613 0.9749 0.089 Uiso 1 1 calc R
C20 C 0.6136(12) 0.1770(5) 1.0602(4) 0.081(3) Uani 1 1 d .
H20A H 0.5277 0.1656 1.0817 0.097 Uiso 1 1 calc R
H20B H 0.6219 0.2277 1.0589 0.097 Uiso 1 1 calc R
C21 C 0.7497(11) 0.1467(5) 1.0949(4) 0.078(3) Uani 1 1 d .
H21A H 0.7407 0.0960 1.0964 0.093 Uiso 1 1 calc R
H21B H 0.8352 0.1575 1.0729 0.093 Uiso 1 1 calc R
C22 C 0.7730(16) 0.1745(6) 1.1588(5) 0.108(4) Uani 1 1 d .
H22A H 0.6881 0.1636 1.1811 0.129 Uiso 1 1 calc R
H22B H 0.7827 0.2251 1.1576 0.129 Uiso 1 1 calc R
C23 C 0.9091(14) 0.1431(7) 1.1914(5) 0.108(4) Uani 1 1 d .
H23A H 0.9054 0.0929 1.1885 0.162 Uiso 1 1 calc R
H23B H 0.9123 0.1566 1.2330 0.162 Uiso 1 1 calc R
H23C H 0.9947 0.1600 1.1733 0.162 Uiso 1 1 calc R
C24 C 0.5153(11) 0.6414(5) 0.6013(4) 0.062(3) Uiso 1 1 d .
C25A C 0.4668(19) 0.6668(9) 0.6664(8) 0.054(4) Uiso 0.60 1 d P
C25B C 0.552(3) 0.6654(13) 0.6596(10) 0.055(6) Uiso 0.40 1 d P
C26A C 0.5758(18) 0.6319(9) 0.7162(7) 0.076(5) Uiso 0.63 1 d P
C26B C 0.437(2) 0.6477(12) 0.6989(11) 0.053(5) Uiso 0.37 1 d P
C27A C 0.5312(16) 0.5519(8) 0.7320(6) 0.064(4) Uiso 0.65 1 d P
C27B C 0.432(3) 0.5654(13) 0.7186(10) 0.057(6) Uiso 0.35 1 d P
C28A C 0.6256(16) 0.5171(8) 0.7685(7) 0.083(4) Uiso 0.69 1 d P
C28B C 0.593(3) 0.5652(14) 0.8163(11) 0.053(6) Uiso 0.31 1 d P
C29 C 0.6773(16) 0.5488(8) 0.8326(6) 0.113(4) Uiso 1 1 d .
C30 C 0.7635(14) 0.5133(7) 0.8704(6) 0.110(4) Uiso 1 1 d .
C31A C 0.770(3) 0.5584(12) 0.9192(10) 0.061(6) Uiso 0.44 1 d P
C31B C 0.835(2) 0.5452(10) 0.9335(8) 0.067(5) Uiso 0.56 1 d P
C32 C 0.9161(14) 0.5148(7) 0.9685(6) 0.110(4) Uiso 1 1 d .
C33A C 0.991(3) 0.5468(13) 1.0335(10) 0.074(6) Uiso 0.48 1 d P
C33B C 0.923(2) 0.5579(11) 1.0173(9) 0.070(5) Uiso 0.52 1 d P
C34 C 1.0671(15) 0.5179(7) 1.0690(6) 0.110(4) Uiso 1 1 d .
C35A C 1.071(3) 0.5620(14) 1.1160(11) 0.081(7) Uiso 0.49 1 d P
C35B C 1.127(3) 0.5526(16) 1.1317(13) 0.097(8) Uiso 0.51 1 d P
C36A C 1.218(6) 0.529(3) 1.186(2) 0.18(2) Uiso 0.51 1 d P
C36B C 1.216(3) 0.5217(17) 1.1652(16) 0.090(9) Uiso 0.49 1 d P
O1' O 0.6188(6) 0.6324(3) 0.4122(3) 0.0565(17) Uani 1 1 d .
O2' O 0.3915(6) 0.6370(3) 0.4400(3) 0.0509(16) Uani 1 1 d .
O3' O 0.3887(6) 0.3163(3) 0.4439(3) 0.0494(15) Uani 1 1 d .
O4' O 0.6110(6) 0.3166(3) 0.4106(3) 0.0562(17) Uani 1 1 d .
N1' N 0.6056(7) 0.7736(3) 0.4363(3) 0.0454(18) Uani 1 1 d .
H1'1 H 0.6016 0.7271 0.4334 0.068 Uiso 1 1 calc R
H1'2 H 0.5939 0.7863 0.4742 0.068 Uiso 1 1 calc R
H1'3 H 0.6918 0.7886 0.4252 0.068 Uiso 1 1 calc R
N2' N 1.1000(6) 0.2776(3) 0.4428(3) 0.0351(15) Uani 1 1 d .
H2'1 H 1.0985 0.2312 0.4383 0.053 Uiso 1 1 calc R
H2'2 H 1.0839 0.2883 0.4808 0.053 Uiso 1 1 calc R
H2'3 H 1.1868 0.2941 0.4337 0.053 Uiso 1 1 calc R
C1' C 0.4906(10) 0.6067(5) 0.4135(4) 0.048(2) Uani 1 1 d .
C2' C 0.4589(8) 0.5393(4) 0.3783(3) 0.038(2) Uani 1 1 d .
C3' C 0.4920(8) 0.5522(5) 0.3138(3) 0.057(2) Uani 1 1 d .
H3'1 H 0.4242 0.5858 0.2964 0.085 Uiso 1 1 calc R
H3'2 H 0.4835 0.5090 0.2917 0.085 Uiso 1 1 calc R
H3'3 H 0.5896 0.5700 0.3121 0.085 Uiso 1 1 calc R
C4' C 0.2986(8) 0.5156(4) 0.3817(4) 0.048(2) Uani 1 1 d .
H4'1 H 0.2623 0.5271 0.4206 0.057 Uiso 1 1 calc R
H4'2 H 0.2370 0.5381 0.3507 0.057 Uiso 1 1 calc R
C5' C 0.3014(9) 0.4356(5) 0.3723(5) 0.070(3) Uani 1 1 d .
H5'1 H 0.2438 0.4126 0.4017 0.084 Uiso 1 1 calc R
H5'2 H 0.2603 0.4240 0.3325 0.084 Uiso 1 1 calc R
C6' C 0.4593(8) 0.4110(4) 0.3792(4) 0.041(2) Uani 1 1 d .
H6' H 0.4922 0.4047 0.3385 0.049 Uiso 1 1 calc R
C7' C 0.4911(8) 0.3428(4) 0.4123(4) 0.0352(19) Uani 1 1 d .
C8' C 0.5464(6) 0.4762(4) 0.4069(3) 0.0355(14) Uani 1 1 d .
C9' C 0.7087(6) 0.4746(5) 0.3935(3) 0.0466(16) Uani 1 1 d .
H9'1 H 0.7526 0.5189 0.4039 0.070 Uiso 1 1 calc R
H9'2 H 0.7180 0.4657 0.3514 0.070 Uiso 1 1 calc R
H9'3 H 0.7570 0.4381 0.4166 0.070 Uiso 1 1 calc R
C10' C 0.5379(7) 0.4765(6) 0.4758(3) 0.0493(17) Uani 1 1 d .
H10D H 0.5854 0.4355 0.4924 0.074 Uiso 1 1 calc R
H10E H 0.4375 0.4766 0.4858 0.074 Uiso 1 1 calc R
H10F H 0.5854 0.5177 0.4921 0.074 Uiso 1 1 calc R
C11' C 0.4885(9) 0.8049(5) 0.3969(4) 0.053(2) Uani 1 1 d .
H11C H 0.5008 0.8554 0.3964 0.064 Uiso 1 1 calc R
H11D H 0.3950 0.7949 0.4134 0.064 Uiso 1 1 calc R
C12' C 0.4869(10) 0.7781(5) 0.3339(4) 0.052(2) Uani 1 1 d .
H12' H 0.5541 0.7460 0.3205 0.063 Uiso 1 1 calc R
C13' C 0.3650(10) 0.8086(5) 0.2948(4) 0.059(2) Uani 1 1 d .
H13C H 0.2740 0.8008 0.3140 0.071 Uiso 1 1 calc R
H13D H 0.3794 0.8589 0.2923 0.071 Uiso 1 1 calc R
C14' C 0.3505(10) 0.7802(5) 0.2336(4) 0.066(3) Uani 1 1 d .
H14C H 0.3438 0.7296 0.2362 0.080 Uiso 1 1 calc R
H14D H 0.4390 0.7911 0.2136 0.080 Uiso 1 1 calc R
C15' C 0.2184(10) 0.8070(5) 0.1934(4) 0.069(3) Uani 1 1 d .
H15C H 0.1303 0.7963 0.2138 0.082 Uiso 1 1 calc R
H15D H 0.2255 0.8577 0.1911 0.082 Uiso 1 1 calc R
C16' C 0.2002(10) 0.7798(5) 0.1319(4) 0.063(2) Uani 1 1 d .
H16C H 0.1944 0.7290 0.1339 0.075 Uiso 1 1 calc R
H16D H 0.2869 0.7914 0.1110 0.075 Uiso 1 1 calc R
C17' C 0.0685(10) 0.8062(5) 0.0947(4) 0.070(3) Uani 1 1 d .
H17C H -0.0179 0.7939 0.1156 0.084 Uiso 1 1 calc R
H17D H 0.0737 0.8569 0.0937 0.084 Uiso 1 1 calc R
C18' C 0.0471(11) 0.7804(5) 0.0308(4) 0.072(3) Uani 1 1 d .
H18C H 0.1326 0.7934 0.0096 0.086 Uiso 1 1 calc R
H18D H 0.0433 0.7296 0.0317 0.086 Uiso 1 1 calc R
C19' C -0.0828(10) 0.8056(6) -0.0045(4) 0.073(3) Uani 1 1 d .
H19C H -0.1680 0.7921 0.0167 0.088 Uiso 1 1 calc R
H19D H -0.0795 0.8565 -0.0046 0.088 Uiso 1 1 calc R
C20' C -0.1057(11) 0.7826(5) -0.0665(4) 0.075(3) Uani 1 1 d .
H20C H -0.1111 0.7318 -0.0661 0.090 Uiso 1 1 calc R
H20D H -0.0190 0.7949 -0.0871 0.090 Uiso 1 1 calc R
C21' C -0.2347(10) 0.8086(6) -0.1043(5) 0.079(3) Uani 1 1 d .
H21C H -0.3219 0.7934 -0.0853 0.095 Uiso 1 1 calc R
H21D H -0.2332 0.8594 -0.1027 0.095 Uiso 1 1 calc R
C22' C -0.2507(13) 0.7887(6) -0.1665(4) 0.087(3) Uani 1 1 d .
H22C H -0.2519 0.7379 -0.1684 0.104 Uiso 1 1 calc R
H22D H -0.1642 0.8043 -0.1858 0.104 Uiso 1 1 calc R
C23' C -0.3852(12) 0.8158(7) -0.2043(6) 0.116(5) Uani 1 1 d .
H23D H -0.4723 0.7963 -0.1891 0.174 Uiso 1 1 calc R
H23E H -0.3779 0.8020 -0.2455 0.174 Uiso 1 1 calc R
H23F H -0.3890 0.8661 -0.2019 0.174 Uiso 1 1 calc R
C24' C 0.9837(8) 0.3099(4) 0.4019(4) 0.041(2) Uani 1 1 d .
H24A H 0.9939 0.3605 0.4026 0.049 Uiso 1 1 calc R
H24B H 0.8884 0.2983 0.4159 0.049 Uiso 1 1 calc R
C25' C 0.9951(10) 0.2831(5) 0.3377(4) 0.052(2) Uani 1 1 d .
H25A H 1.0945 0.2893 0.3259 0.063 Uiso 1 1 calc R
H25B H 0.9733 0.2334 0.3365 0.063 Uiso 1 1 calc R
C26' C 0.8927(11) 0.3207(5) 0.2936(4) 0.062(3) Uani 1 1 d .
H26A H 0.7984 0.3247 0.3110 0.074 Uiso 1 1 calc R
H26B H 0.8797 0.2923 0.2577 0.074 Uiso 1 1 calc R
C27' C 0.9416(8) 0.3936(4) 0.2755(3) 0.055(2) Uani 1 1 d .
H27A H 1.0332 0.3897 0.2561 0.066 Uiso 1 1 calc R
H27B H 0.9590 0.4217 0.3115 0.066 Uiso 1 1 calc R
C28' C 0.8299(10) 0.4318(5) 0.2327(4) 0.061(2) Uani 1 1 d .
H28A H 0.7383 0.4353 0.2523 0.073 Uiso 1 1 calc R
H28B H 0.8645 0.4792 0.2265 0.073 Uiso 1 1 calc R
C29' C 0.8005(9) 0.3977(5) 0.1718(3) 0.061(2) Uani 1 1 d .
H29A H 0.7642 0.3505 0.1777 0.073 Uiso 1 1 calc R
H29B H 0.8917 0.3939 0.1520 0.073 Uiso 1 1 calc R
C30' C 0.6910(10) 0.4376(4) 0.1310(3) 0.060(2) Uani 1 1 d .
H30A H 0.7302 0.4837 0.1232 0.071 Uiso 1 1 calc R
H30B H 0.6019 0.4439 0.1518 0.071 Uiso 1 1 calc R
C31' C 0.6540(10) 0.4013(5) 0.0711(3) 0.061(2) Uani 1 1 d .
H31A H 0.7427 0.3963 0.0498 0.074 Uiso 1 1 calc R
H31B H 0.6180 0.3545 0.0790 0.074 Uiso 1 1 calc R
C32' C 0.5431(10) 0.4388(4) 0.0314(4) 0.061(2) Uani 1 1 d .
H32A H 0.5806 0.4848 0.0220 0.073 Uiso 1 1 calc R
H32B H 0.4555 0.4454 0.0532 0.073 Uiso 1 1 calc R
C33' C 0.5031(10) 0.4009(5) -0.0267(3) 0.064(2) Uani 1 1 d .
H33A H 0.5908 0.3949 -0.0485 0.077 Uiso 1 1 calc R
H33C H 0.4675 0.3545 -0.0171 0.077 Uiso 1 1 calc R
C34' C 0.3896(10) 0.4369(5) -0.0673(4) 0.067(2) Uani 1 1 d .
H34A H 0.4252 0.4832 -0.0770 0.080 Uiso 1 1 calc R
H34B H 0.3020 0.4430 -0.0454 0.080 Uiso 1 1 calc R
C35' C 0.3493(12) 0.3987(6) -0.1254(4) 0.085(3) Uani 1 1 d .
H35A H 0.4369 0.3933 -0.1474 0.103 Uiso 1 1 calc R
H35B H 0.3158 0.3521 -0.1155 0.103 Uiso 1 1 calc R
C36' C 0.2373(14) 0.4318(7) -0.1653(5) 0.110(4) Uani 1 1 d .
H36A H 0.1477 0.4350 -0.1451 0.166 Uiso 1 1 calc R
H36B H 0.2220 0.4042 -0.2011 0.166 Uiso 1 1 calc R
H36C H 0.2688 0.4780 -0.1758 0.166 Uiso 1 1 calc R

loop_
_atom_site_aniso_label
_atom_site_aniso_U_11
_atom_site_aniso_U_22
_atom_site_aniso_U_33
_atom_site_aniso_U_23
_atom_site_aniso_U_13
_atom_site_aniso_U_12
O1 0.043(4) 0.049(4) 0.060(4) 0.006(3) -0.005(3) 0.007(3)
O2 0.061(5) 0.046(4) 0.093(5) 0.000(3) -0.003(4) -0.011(3)
O3 0.041(4) 0.041(4) 0.124(6) -0.004(4) -0.009(3) 0.002(3)
O4 0.046(3) 0.047(4) 0.070(4) 0.009(3) 0.014(3) -0.007(3)
N1 0.047(4) 0.044(4) 0.051(4) 0.002(3) 0.010(3) -0.011(3)
C1 0.024(4) 0.028(4) 0.056(5) 0.015(3) 0.009(3) 0.003(3)
C2 0.051(5) 0.051(6) 0.042(5) -0.001(4) 0.008(4) 0.004(4)
C3 0.195(13) 0.080(8) 0.069(6) -0.004(6) -0.052(7) 0.017(9)
C6 0.050(5) 0.024(4) 0.050(5) 0.001(4) 0.008(4) 0.003(4)
C8 0.054(4) 0.039(4) 0.065(4) -0.001(5) 0.001(3) 0.003(5)
C9 0.067(6) 0.077(6) 0.162(10) -0.004(9) 0.047(6) 0.000(7)
C10 0.085(5) 0.049(5) 0.058(4) 0.000(6) -0.020(4) -0.005(6)
C11 0.041(5) 0.048(5) 0.050(5) -0.003(4) 0.013(4) 0.004(4)
C12 0.065(6) 0.039(5) 0.047(5) 0.004(4) 0.004(4) 0.004(5)
C13 0.060(6) 0.055(6) 0.057(5) -0.001(4) 0.005(4) 0.015(5)
C14 0.062(5) 0.042(5) 0.057(5) 0.005(4) 0.008(4) -0.005(4)
C15 0.074(6) 0.055(6) 0.049(5) 0.006(4) -0.004(4) -0.012(5)
C16 0.087(7) 0.043(5) 0.061(5) 0.004(4) 0.003(5) -0.006(5)
C17 0.096(7) 0.048(5) 0.054(5) -0.001(4) -0.001(5) -0.012(5)
C18 0.110(8) 0.051(6) 0.056(5) 0.010(5) -0.004(5) -0.009(5)
C19 0.104(7) 0.064(6) 0.053(5) -0.003(5) -0.008(5) -0.023(6)
C20 0.125(9) 0.053(6) 0.060(6) -0.005(5) -0.022(6) -0.011(6)
C21 0.101(7) 0.064(6) 0.067(6) -0.010(5) -0.011(6) -0.024(6)
C22 0.172(12) 0.082(8) 0.064(6) -0.007(6) -0.045(7) 0.004(8)
C23 0.146(11) 0.090(8) 0.083(7) -0.015(7) -0.036(7) -0.007(8)
O1' 0.034(3) 0.030(3) 0.106(5) -0.007(3) 0.016(3) -0.003(3)
O2' 0.038(3) 0.051(4) 0.064(4) -0.012(3) 0.013(3) 0.007(3)
O3' 0.034(3) 0.050(4) 0.063(4) 0.009(3) -0.008(3) -0.003(3)
O4' 0.036(4) 0.048(4) 0.085(4) 0.013(3) 0.006(3) 0.011(3)
N1' 0.029(3) 0.037(4) 0.072(5) -0.009(3) 0.009(3) -0.006(3)
N2' 0.030(3) 0.033(3) 0.042(4) -0.002(3) 0.003(3) -0.002(3)
C1' 0.049(6) 0.040(5) 0.054(5) 0.001(4) 0.002(4) 0.003(4)
C2' 0.036(5) 0.028(5) 0.048(5) 0.001(4) 0.002(4) -0.004(4)
C3' 0.043(4) 0.055(5) 0.071(5) 0.007(4) -0.004(4) 0.000(4)
C4' 0.037(5) 0.040(5) 0.066(5) 0.009(4) 0.000(4) -0.005(4)
C5' 0.029(5) 0.050(6) 0.130(9) 0.007(5) -0.011(5) -0.003(4)
C6' 0.021(4) 0.048(5) 0.053(5) 0.000(4) -0.001(3) -0.009(4)
C7' 0.018(4) 0.025(4) 0.063(5) -0.005(3) 0.004(3) -0.005(3)
C8' 0.022(3) 0.037(3) 0.047(3) -0.006(4) 0.002(2) 0.008(4)
C9' 0.027(3) 0.053(4) 0.060(4) -0.003(5) -0.002(3) -0.001(4)
C10' 0.054(4) 0.045(4) 0.049(4) 0.006(5) 0.004(3) 0.012(5)
C11' 0.040(5) 0.045(5) 0.074(6) -0.012(4) -0.001(4) -0.015(4)
C12' 0.063(6) 0.053(6) 0.041(5) -0.001(4) 0.007(4) 0.021(5)
C13' 0.059(6) 0.051(6) 0.068(6) 0.006(5) 0.002(4) -0.011(4)
C14' 0.088(7) 0.056(6) 0.055(5) 0.015(5) 0.010(5) 0.014(5)
C15' 0.064(6) 0.058(6) 0.083(7) 0.003(5) -0.006(5) 0.006(5)
C16' 0.073(6) 0.061(6) 0.054(5) 0.015(5) 0.002(4) 0.005(5)
C17' 0.068(6) 0.060(6) 0.081(7) -0.006(5) -0.002(5) -0.008(5)
C18' 0.093(7) 0.058(6) 0.064(6) 0.014(5) 0.001(5) 0.006(5)
C19' 0.062(6) 0.072(7) 0.085(7) -0.011(5) -0.007(5) -0.002(5)
C20' 0.104(8) 0.062(6) 0.061(6) 0.016(5) 0.010(5) 0.001(6)
C21' 0.063(6) 0.076(7) 0.096(8) -0.023(6) -0.017(5) 0.014(5)
C22' 0.114(9) 0.082(7) 0.063(6) 0.017(6) -0.004(6) -0.004(6)
C23' 0.079(8) 0.129(11) 0.137(11) -0.042(9) -0.014(7) 0.010(7)
C24' 0.034(4) 0.031(4) 0.057(5) -0.002(4) -0.004(4) -0.003(3)
C25' 0.051(5) 0.055(6) 0.050(5) -0.010(4) -0.003(4) 0.000(5)
C26' 0.075(6) 0.063(6) 0.045(5) -0.002(4) -0.020(4) -0.003(5)
C27' 0.052(5) 0.059(5) 0.052(4) -0.008(4) -0.007(4) 0.009(4)
C28' 0.067(6) 0.060(5) 0.055(5) -0.003(4) -0.012(4) 0.008(4)
C29' 0.056(5) 0.067(6) 0.061(5) -0.012(4) 0.002(4) 0.012(4)
C30' 0.070(6) 0.055(5) 0.053(5) 0.000(4) -0.002(4) 0.003(4)
C31' 0.077(6) 0.057(5) 0.051(5) -0.008(4) 0.002(4) 0.006(5)
C32' 0.077(6) 0.046(5) 0.058(5) 0.000(4) -0.006(4) -0.001(4)
C33' 0.089(6) 0.052(5) 0.050(5) -0.010(4) -0.007(4) 0.003(5)
C34' 0.079(6) 0.057(5) 0.063(6) -0.001(4) 0.000(5) -0.011(5)
C35' 0.118(8) 0.083(7) 0.054(5) -0.010(5) -0.008(6) -0.016(7)
C36' 0.136(10) 0.122(10) 0.068(7) -0.001(7) -0.033(7) -0.031(8)

loop_
_atom_type_symbol
_atom_type_description
_atom_type_scat_dispersion_real
_atom_type_scat_dispersion_imag
_atom_type_scat_source
C C 0.0033 0.0016 'International Tables Vol C Tables 4.2.6.8 and 6.1.1.4'
H H 0.0000 0.0000 'International Tables Vol C Tables 4.2.6.8 and 6.1.1.4'
N N 0.0061 0.0033 'International Tables Vol C Tables 4.2.6.8 and 6.1.1.4'
O O 0.0106 0.0060 'International Tables Vol C Tables 4.2.6.8 and 6.1.1.4'

loop_
_geom_angle_atom_site_label_1
_geom_angle_atom_site_label_2
_geom_angle_atom_site_label_3
_geom_angle
_geom_angle_site_symmetry_1
_geom_angle_site_symmetry_3
C11 N1 H1A 109.5 . .
C11 N1 H1B 109.5 . .
H1A N1 H1B 109.5 . .
C11 N1 H1C 109.5 . .
H1A N1 H1C 109.5 . .
H1B N1 H1C 109.5 . .
C24 N2 H2A 109.5 . .
C24 N2 H2B 109.5 . .
H2A N2 H2B 109.5 . .
C24 N2 H2C 109.5 . .
H2A N2 H2C 109.5 . .
H2B N2 H2C 109.5 . .
O2 C1 O1 123.7(8) 1 1
O2 C1 O1 123.7(8) . 1
O2 C1 O1 123.7(8) 1 .
O2 C1 O1 123.7(8) . .
O2 C1 C2 116.8(7) 1 .
O2 C1 C2 116.8(7) . .
O1 C1 C2 119.5(7) 1 .
O1 C1 C2 119.5(7) . .
C8 C2 C1 115.0(6) . .
C8 C2 C3 111.4(8) . .
C1 C2 C3 106.0(7) . .
C8 C2 C4 99.4(7) . .
C1 C2 C4 113.7(8) . .
C3 C2 C4 111.5(9) . .
C2 C3 H3A 109.5 . .
C2 C3 H3B 109.5 . .
H3A C3 H3B 109.5 . .
C2 C3 H3C 109.5 . .
H3A C3 H3C 109.5 . .
H3B C3 H3C 109.5 . .
C2 C4 C5 104.5(10) . .
C2 C4 H4A 110.9 . .
C5 C4 H4A 110.9 . .
C2 C4 H4B 110.9 . .
C5 C4 H4B 110.9 . .
H4A C4 H4B 108.9 . .
C6 C5 C4 104.5(9) . .
C6 C5 H5A 110.8 . .
C4 C5 H5A 110.8 . .
C6 C5 H5B 110.8 . .
C4 C5 H5B 110.8 . .
H5A C5 H5B 108.9 . .
C8 C6 C7 114.5(7) . .
C8 C6 C5 108.2(7) . .
C7 C6 C5 115.8(8) . .
C8 C6 H6 105.8 . .
C7 C6 H6 105.8 . .
C5 C6 H6 105.8 . .
O4 C7 O3 120.6(9) 1 .
O4 C7 O3 120.6(9) . .
O4 C7 C6 119.7(8) 1 .
O4 C7 C6 119.7(8) . .
O3 C7 C6 119.7(8) . .
C6 C8 C9 110.9(8) . .
C6 C8 C2 105.7(5) . .
C9 C8 C2 113.6(8) . .
C6 C8 C10 111.3(7) . .
C9 C8 C10 107.7(7) . .
C2 C8 C10 107.6(7) . .
C8 C9 H9A 109.5 . .
C8 C9 H9B 109.5 . .
H9A C9 H9B 109.5 . .
C8 C9 H9C 109.5 . .
H9A C9 H9C 109.5 . .
H9B C9 H9C 109.5 . .
C8 C10 H10A 109.5 . .
C8 C10 H10B 109.5 . .
H10A C10 H10B 109.5 . .
C8 C10 H10C 109.5 . .
H10A C10 H10C 109.5 . .
H10B C10 H10C 109.5 . .
N1 C11 C12 111.9(7) . .
N1 C11 H11A 109.2 . .
C12 C11 H11A 109.2 . .
N1 C11 H11B 109.2 . .
C12 C11 H11B 109.2 . .
H11A C11 H11B 107.9 . .
C11 C12 C13 110.6(7) . .
C11 C12 H12A 109.5 . .
C13 C12 H12A 109.5 . .
C11 C12 H12B 109.5 . .
C13 C12 H12B 109.5 . .
H12A C12 H12B 108.1 . .
C14 C13 C12 116.1(7) . .
C14 C13 H13A 108.3 . .
C12 C13 H13A 108.3 . .
C14 C13 H13B 108.3 . .
C12 C13 H13B 108.3 . .
H13A C13 H13B 107.4 . .
C13 C14 C15 113.2(7) . .
C13 C14 H14A 108.9 . .
C15 C14 H14A 108.9 . .
C13 C14 H14B 108.9 . .
C15 C14 H14B 108.9 . .
H14A C14 H14B 107.8 . .
C14 C15 C16 115.4(8) . .
C14 C15 H15A 108.4 . .
C16 C15 H15A 108.4 . .
C14 C15 H15B 108.4 . .
C16 C15 H15B 108.4 . .
H15A C15 H15B 107.5 . .
C15 C16 C17 114.1(8) . .
C15 C16 H16A 108.7 . .
C17 C16 H16A 108.7 . .
C15 C16 H16B 108.7 . .
C17 C16 H16B 108.7 . .
H16A C16 H16B 107.6 . .
C18 C17 C16 115.2(8) . .
C18 C17 H17A 108.5 . .
C16 C17 H17A 108.5 . .
C18 C17 H17B 108.5 . .
C16 C17 H17B 108.5 . .
H17A C17 H17B 107.5 . .
C17 C18 C19 114.8(8) . .
C17 C18 H18A 108.6 . .
C19 C18 H18A 108.6 . .
C17 C18 H18B 108.6 . .
C19 C18 H18B 108.6 . .
H18A C18 H18B 107.6 . .
C20 C19 C18 113.6(9) . .
C20 C19 H19A 108.9 . .
C18 C19 H19A 108.9 . .
C20 C19 H19B 108.9 . .
C18 C19 H19B 108.9 . .
H19A C19 H19B 107.7 . .
C19 C20 C21 113.1(9) . .
C19 C20 H20A 109.0 . .
C21 C20 H20A 109.0 . .
C19 C20 H20B 109.0 . .
C21 C20 H20B 109.0 . .
H20A C20 H20B 107.8 . .
C22 C21 C20 113.9(9) . .
C22 C21 H21A 108.8 . .
C20 C21 H21A 108.8 . .
C22 C21 H21B 108.8 . .
C20 C21 H21B 108.8 . .
H21A C21 H21B 107.7 . .
C21 C22 C23 112.1(10) . .
C21 C22 H22A 109.2 . .
C23 C22 H22A 109.2 . .
C21 C22 H22B 109.2 . .
C23 C22 H22B 109.2 . .
H22A C22 H22B 107.9 . .
C22 C23 H23A 109.5 . .
C22 C23 H23B 109.5 . .
H23A C23 H23B 109.5 . .
C22 C23 H23C 109.5 . .
H23A C23 H23C 109.5 . .
H23B C23 H23C 109.5 . .
C25B C24 N2 121.9(13) . .
C25B C24 C25A 29.9(10) . .
N2 C24 C25A 100.3(9) . .
C25B C25A C26B 120(3) . .
C25B C25A C26A 63(2) . .
C26B C25A C26A 57.3(19) . .
C25B C25A C24 60(2) . .
C26B C25A C24 137(2) . .
C26A C25A C24 107.8(12) . .
C25A C25B C24 90(2) . .
C25A C25B C26A 87(2) . .
C24 C25B C26A 134.0(19) . .
C25A C25B C26B 31.3(18) . .
C24 C25B C26B 109.8(19) . .
C26A C25B C26B 55.9(13) . .
C26B C26A C25B 63.0(15) . .
C26B C26A C25A 32.9(10) . .
C25B C26A C25A 30.2(10) . .
C26B C26A C27A 91.5(15) . .
C25B C26A C27A 125.9(16) . .
C25A C26A C27A 112.7(13) . .
C26B C26A C27B 59.5(14) . .
C25B C26A C27B 105.1(15) . .
C25A C26A C27B 83.4(13) . .
C27A C26A C27B 32.0(8) . .
C25A C26B C26A 90(2) . .
C25A C26B C25B 28.9(17) . .
C26A C26B C25B 61.0(14) . .
C25A C26B C27B 130(3) . .
C26A C26B C27B 75.3(16) . .
C25B C26B C27B 114.7(19) . .
C27B C27A C28A 152(2) . .
C27B C27A C26A 85.9(19) . .
C28A C27A C26A 116.0(13) . .
C27B C27A C28B 119(2) . .
C28A C27A C28B 48.0(11) . .
C26A C27A C28B 91.3(12) . .
C27A C27B C26B 107(2) . .
C27A C27B C26A 62.1(17) . .
C26B C27B C26A 45.3(11) . .
C27A C28A C28B 88.8(16) . .
C27A C28A C29 120.5(14) . .
C28B C28A C29 33.6(11) . .
C29 C28B C28A 83(2) . .
C29 C28B C27A 123(2) . .
C28A C28B C27A 43.2(10) . .
C28B C29 C30 157(3) . .
C28B C29 C28A 64(2) . .
C30 C29 C28A 121.1(14) . .
C29 C30 C31A 100.5(15) . .
C29 C30 C31B 124.0(14) . .
C31A C30 C31B 25.2(10) . .
C31B C31A C30 98(3) . .
C31B C31A C32 12(2) . .
C30 C31A C32 100.7(15) . .
C31A C31B C32 161(3) . .
C31A C31B C30 57(2) . .
C32 C31B C30 125.9(17) . .
C31A C31B C33B 132(3) . .
C32 C31B C33B 41.3(11) . .
C30 C31B C33B 165.0(15) . .
C31B C32 C33B 103.2(16) . .
C31B C32 C33A 126.6(17) . .
C33B C32 C33A 25.2(11) . .
C31B C32 C31A 7.0(12) . .
C33B C32 C31A 101.6(14) . .
C33A C32 C31A 126.0(13) . .
C33B C33A C34 159(4) . .
C33B C33A C32 52(2) . .
C34 C33A C32 128(2) . .
C33B C33A C35A 133(3) . .
C34 C33A C35A 41.8(13) . .
C32 C33A C35A 166.8(18) . .
C33A C33B C32 103(3) . .
C33A C33B C34 13(2) . .
C32 C33B C34 104.3(14) . .
C33A C33B C31B 135(3) . .
C32 C33B C31B 35.5(9) . .
C34 C33B C31B 139.4(14) . .
C33A C34 C35A 103(2) . .
C33A C34 C35B 124(2) . .
C35A C34 C35B 22.1(15) . .
C33A C34 C33B 8.2(15) . .
C35A C34 C33B 102.4(16) . .
C35B C34 C33B 124.1(16) . .
C35B C35A C34 104(5) . .
C35B C35A C36B 9(4) . .
C34 C35A C36B 101(2) . .
C35B C35A C33A 137(5) . .
C34 C35A C33A 35.2(11) . .
C36B C35A C33A 135.6(19) . .
C35A C35B C36B 166(6) . .
C35A C35B C36A 159(5) . .
C36B C35B C36A 17(3) . .
C35A C35B C34 54(4) . .
C36B C35B C34 121(3) . .
C36A C35B C34 136(3) . .
C35B C36B C35A 4.8(19) . .
C11' N1' H1'1 109.5 . .
C11' N1' H1'2 109.5 . .
H1'1 N1' H1'2 109.5 . .
C11' N1' H1'3 109.5 . .
H1'1 N1' H1'3 109.5 . .
H1'2 N1' H1'3 109.5 . .
C24' N2' H2'1 109.5 . .
C24' N2' H2'2 109.5 . .
H2'1 N2' H2'2 109.5 . .
C24' N2' H2'3 109.5 . .
H2'1 N2' H2'3 109.5 . .
H2'2 N2' H2'3 109.5 . .
O2' C1' O1' 121.8(8) 1 1
O2' C1' O1' 121.8(8) . 1
O2' C1' O1' 121.8(8) 1 .
O2' C1' O1' 121.8(8) . .
O2' C1' C2' 120.6(8) 1 .
O2' C1' C2' 120.6(8) . .
O1' C1' C2' 117.5(8) 1 .
O1' C1' C2' 117.5(8) . .
C3' C2' C1' 108.1(7) . .
C3' C2' C4' 109.8(6) . .
C1' C2' C4' 112.1(7) . .
C3' C2' C8' 112.9(6) . .
C1' C2' C8' 111.0(6) . .
C4' C2' C8' 102.9(6) . .
C2' C3' H3'1 109.5 . .
C2' C3' H3'2 109.5 . .
H3'1 C3' H3'2 109.5 . .
C2' C3' H3'3 109.5 . .
H3'1 C3' H3'3 109.5 . .
H3'2 C3' H3'3 109.5 . .
C5' C4' C2' 105.1(7) . .
C5' C4' H4'1 110.7 . .
C2' C4' H4'1 110.7 . .
C5' C4' H4'2 110.7 . .
C2' C4' H4'2 110.7 . .
H4'1 C4' H4'2 108.8 . .
C6' C5' C4' 108.3(7) . .
C6' C5' H5'1 110.0 . .
C4' C5' H5'1 110.0 . .
C6' C5' H5'2 110.0 . .
C4' C5' H5'2 110.0 . .
H5'1 C5' H5'2 108.4 . .
C7' C6' C5' 118.1(7) . .
C7' C6' C8' 113.9(6) . .
C5' C6' C8' 104.7(7) . .
C7' C6' H6' 106.5 . .
C5' C6' H6' 106.5 . .
C8' C6' H6' 106.5 . .
O4' C7' O3' 122.5(7) . .
O4' C7' C6' 119.4(7) . .
O3' C7' C6' 118.0(6) . .
C9' C8' C10' 107.3(5) . .
C9' C8' C2' 114.7(6) . .
C10' C8' C2' 110.5(6) . .
C9' C8' C6' 112.4(6) . .
C10' C8' C6' 109.8(7) . .
C2' C8' C6' 102.0(4) . .
C8' C9' H9'1 109.5 . .
C8' C9' H9'2 109.5 . .
H9'1 C9' H9'2 109.5 . .
C8' C9' H9'3 109.5 . .
H9'1 C9' H9'3 109.5 . .
H9'2 C9' H9'3 109.5 . .
C8' C10' H10D 109.5 . .
C8' C10' H10E 109.5 . .
H10D C10' H10E 109.5 . .
C8' C10' H10F 109.5 . .
H10D C10' H10F 109.5 . .
H10E C10' H10F 109.5 . .
N1' C11' C12' 113.0(7) . .
N1' C11' H11C 109.0 . .
C12' C11' H11C 109.0 . .
N1' C11' H11D 109.0 . .
C12' C11' H11D 109.0 . .
H11C C11' H11D 107.8 . .
C11' C12' C13' 112.5(7) . .
C11' C12' H12' 123.8 . .
C13' C12' H12' 123.8 . .
C14' C13' C12' 115.1(8) . .
C14' C13' H13C 108.5 . .
C12' C13' H13C 108.5 . .
C14' C13' H13D 108.5 . .
C12' C13' H13D 108.5 . .
H13C C13' H13D 107.5 . .
C13' C14' C15' 116.2(8) . .
C13' C14' H14C 108.2 . .
C15' C14' H14C 108.2 . .
C13' C14' H14D 108.2 . .
C15' C14' H14D 108.2 . .
H14C C14' H14D 107.4 . .
C16' C15' C14' 117.8(8) . .
C16' C15' H15C 107.8 . .
C14' C15' H15C 107.8 . .
C16' C15' H15D 107.8 . .
C14' C15' H15D 107.8 . .
H15C C15' H15D 107.2 . .
C15' C16' C17' 116.1(8) . .
C15' C16' H16C 108.3 . .
C17' C16' H16C 108.3 . .
C15' C16' H16D 108.3 . .
C17' C16' H16D 108.3 . .
H16C C16' H16D 107.4 . .
C18' C17' C16' 117.8(8) . .
C18' C17' H17C 107.8 . .
C16' C17' H17C 107.8 . .
C18' C17' H17D 107.8 . .
C16' C17' H17D 107.8 . .
H17C C17' H17D 107.2 . .
C19' C18' C17' 117.2(8) . .
C19' C18' H18C 108.0 . .
C17' C18' H18C 108.0 . .
C19' C18' H18D 108.0 . .
C17' C18' H18D 108.0 . .
H18C C18' H18D 107.2 . .
C20' C19' C18' 118.6(9) . .
C20' C19' H19C 107.7 . .
C18' C19' H19C 107.7 . .
C20' C19' H19D 107.7 . .
C18' C19' H19D 107.7 . .
H19C C19' H19D 107.1 . .
C19' C20' C21' 120.2(9) . .
C19' C20' H20C 107.3 . .
C21' C20' H20C 107.3 . .
C19' C20' H20D 107.3 . .
C21' C20' H20D 107.3 . .
H20C C20' H20D 106.9 . .
C22' C21' C20' 119.4(9) . .
C22' C21' H21C 107.5 . .
C20' C21' H21C 107.5 . .
C22' C21' H21D 107.5 . .
C20' C21' H21D 107.5 . .
H21C C21' H21D 107.0 . .
C21' C22' C23' 118.4(10) . .
C21' C22' H22C 107.7 . .
C23' C22' H22C 107.7 . .
C21' C22' H22D 107.7 . .
C23' C22' H22D 107.7 . .
H22C C22' H22D 107.1 . .
C22' C23' H23D 109.5 . .
C22' C23' H23E 109.5 . .
H23D C23' H23E 109.5 . .
C22' C23' H23F 109.5 . .
H23D C23' H23F 109.5 . .
H23E C23' H23F 109.5 . .
N2' C24' C25' 110.4(7) . .
N2' C24' H24A 109.6 . .
C25' C24' H24A 109.6 . .
N2' C24' H24B 109.6 . .
C25' C24' H24B 109.6 . .
H24A C24' H24B 108.1 . .
C26' C25' C24' 112.3(7) . .
C26' C25' H25A 109.1 . .
C24' C25' H25A 109.1 . .
C26' C25' H25B 109.1 . .
C24' C25' H25B 109.1 . .
H25A C25' H25B 107.9 . .
C25' C26' C27' 115.2(7) . .
C25' C26' H26A 108.5 . .
C27' C26' H26A 108.5 . .
C25' C26' H26B 108.5 . .
C27' C26' H26B 108.5 . .
H26A C26' H26B 107.5 . .
C26' C27' C28' 113.6(7) . .
C26' C27' H27A 108.9 . .
C28' C27' H27A 108.9 . .
C26' C27' H27B 108.9 . .
C28' C27' H27B 108.9 . .
H27A C27' H27B 107.7 . .
C29' C28' C27' 115.4(7) . .
C29' C28' H28A 108.4 . .
C27' C28' H28A 108.4 . .
C29' C28' H28B 108.4 . .
C27' C28' H28B 108.4 . .
H28A C28' H28B 107.5 . .
C28' C29' C30' 113.5(7) . .
C28' C29' H29A 108.9 . .
C30' C29' H29A 108.9 . .
C28' C29' H29B 108.9 . .
C30' C29' H29B 108.9 . .
H29A C29' H29B 107.7 . .
C29' C30' C31' 113.8(7) . .
C29' C30' H30A 108.8 . .
C31' C30' H30A 108.8 . .
C29' C30' H30B 108.8 . .
C31' C30' H30B 108.8 . .
H30A C30' H30B 107.7 . .
C32' C31' C30' 114.4(7) . .
C32' C31' H31A 108.7 . .
C30' C31' H31A 108.7 . .
C32' C31' H31B 108.7 . .
C30' C31' H31B 108.7 . .
H31A C31' H31B 107.6 . .
C31' C32' C33' 113.8(7) . .
C31' C32' H32A 108.8 . .
C33' C32' H32A 108.8 . .
C31' C32' H32B 108.8 . .
C33' C32' H32B 108.8 . .
H32A C32' H32B 107.7 . .
C34' C33' C32' 115.1(7) . .
C34' C33' H33A 108.5 . .
C32' C33' H33A 108.5 . .
C34' C33' H33C 108.5 . .
C32' C33' H33C 108.5 . .
H33A C33' H33C 107.5 . .
C33' C34' C35' 115.0(8) . .
C33' C34' H34A 108.5 . .
C35' C34' H34A 108.5 . .
C33' C34' H34B 108.5 . .
C35' C34' H34B 108.5 . .
H34A C34' H34B 107.5 . .
C36' C35' C34' 116.2(10) . .
C36' C35' H35A 108.2 . .
C34' C35' H35A 108.2 . .
C36' C35' H35B 108.2 . .
C34' C35' H35B 108.2 . .
H35A C35' H35B 107.4 . .
C35' C36' H36A 109.5 . .
C35' C36' H36B 109.5 . .
H36A C36' H36B 109.5 . .
C35' C36' H36C 109.5 . .
H36A C36' H36C 109.5 . .
H36B C36' H36C 109.5 . .

loop_
_geom_bond_atom_site_label_1
_geom_bond_atom_site_label_2
_geom_bond_distance
_geom_bond_site_symmetry_2
O1 C1 1.245(9) .
O2 C1 1.239(9) .
O3 C7 1.279(11) .
O4 C7 1.262(10) .
N1 C11 1.460(10) .
N1 H1A 0.8900 .
N1 H1B 0.8900 .
N1 H1C 0.8900 .
N2 C24 1.436(11) .
N2 H2A 0.8900 .
N2 H2B 0.8900 .
N2 H2C 0.8900 .
C1 O2 1.239(9) 1
C1 O1 1.245(9) 1
C1 C2 1.544(12) .
C2 C8 1.543(12) .
C2 C3 1.545(13) .
C2 C4 1.571(14) .
C3 H3A 0.9600 .
C3 H3B 0.9600 .
C3 H3C 0.9600 .
C4 C5 1.572(14) .
C4 H4A 0.9700 .
C4 H4B 0.9700 .
C5 C6 1.511(13) .
C5 H5A 0.9700 .
C5 H5B 0.9700 .
C6 C8 1.491(12) .
C6 C7 1.505(12) .
C6 H6 0.9800 .
C7 O4 1.262(10) 1
C8 C9 1.540(10) .
C8 C10 1.556(9) .
C9 H9A 0.9600 .
C9 H9B 0.9600 .
C9 H9C 0.9600 .
C10 H10A 0.9600 .
C10 H10B 0.9600 .
C10 H10C 0.9600 .
C11 C12 1.501(11) .
C11 H11A 0.9700 .
C11 H11B 0.9700 .
C12 C13 1.543(12) .
C12 H12A 0.9700 .
C12 H12B 0.9700 .
C13 C14 1.498(11) .
C13 H13A 0.9700 .
C13 H13B 0.9700 .
C14 C15 1.503(11) .
C14 H14A 0.9700 .
C14 H14B 0.9700 .
C15 C16 1.510(11) .
C15 H15A 0.9700 .
C15 H15B 0.9700 .
C16 C17 1.532(12) .
C16 H16A 0.9700 .
C16 H16B 0.9700 .
C17 C18 1.502(12) .
C17 H17A 0.9700 .
C17 H17B 0.9700 .
C18 C19 1.532(13) .
C18 H18A 0.9700 .
C18 H18B 0.9700 .
C19 C20 1.516(12) .
C19 H19A 0.9700 .
C19 H19B 0.9700 .
C20 C21 1.545(13) .
C20 H20A 0.9700 .
C20 H20B 0.9700 .
C21 C22 1.524(13) .
C21 H21A 0.9700 .
C21 H21B 0.9700 .
C22 C23 1.533(15) .
C22 H22A 0.9700 .
C22 H22B 0.9700 .
C23 H23A 0.9600 .
C23 H23B 0.9600 .
C23 H23C 0.9600 .
C24 C25B 1.40(2) .
C24 C25A 1.616(19) .
C25A C25B 0.81(2) .
C25A C26B 0.87(2) .
C25A C26A 1.60(2) .
C25B C26A 1.42(3) .
C25B C26B 1.45(3) .
C26A C26B 1.35(2) .
C26A C27A 1.62(2) .
C26A C27B 1.83(3) .
C26B C27B 1.63(3) .
C27A C27B 0.97(2) .
C27A C28A 1.333(19) .
C27A C28B 1.95(3) .
C28A C28B 1.45(3) .
C28A C29 1.599(19) .
C28B C29 0.89(3) .
C29 C30 1.312(17) .
C30 C31A 1.39(2) .
C30 C31B 1.64(2) .
C31A C32 1.88(2) .
C31B C32 1.20(2) .
C31B C33B 2.01(3) .
C32 C33B 1.36(2) .
C32 C33A 1.68(3) .
C33A C34 1.16(2) .
C33A C35A 1.96(4) .
C33B C34 1.87(2) .
C34 C35A 1.34(3) .
C34 C35B 1.61(3) .
C35A C36B 1.85(4) .
C35B C36B 1.23(4) .
C35B C36A 1.50(5) .
O1' C1' 1.277(10) .
O2' C1' 1.253(10) .
O3' C7' 1.307(9) .
O4' C7' 1.211(9) .
N1' C11' 1.476(11) .
N1' H1'1 0.8900 .
N1' H1'2 0.8900 .
N1' H1'3 0.8900 .
N2' C24' 1.498(9) .
N2' H2'1 0.8900 .
N2' H2'2 0.8900 .
N2' H2'3 0.8900 .
C1' O2' 1.253(10) 1
C1' O1' 1.277(10) 1
C1' C2' 1.526(12) .
C2' C3' 1.505(11) .
C2' C4' 1.545(10) .
C2' C8' 1.564(11) .
C3' H3'1 0.9600 .
C3' H3'2 0.9600 .
C3' H3'3 0.9600 .
C4' C5' 1.541(10) .
C4' H4'1 0.9700 .
C4' H4'2 0.9700 .
C5' C6' 1.523(11) .
C5' H5'1 0.9700 .
C5' H5'2 0.9700 .
C6' C7' 1.515(11) .
C6' C8' 1.584(11) .
C6' H6' 0.9800 .
C8' C9' 1.537(8) .
C8' C10' 1.540(8) .
C9' H9'1 0.9600 .
C9' H9'2 0.9600 .
C9' H9'3 0.9600 .
C10' H10D 0.9600 .
C10' H10E 0.9600 .
C10' H10F 0.9600 .
C11' C12' 1.493(11) .
C11' H11C 0.9700 .
C11' H11D 0.9700 .
C12' C13' 1.498(12) .
C12' H12' 0.9300 .
C13' C14' 1.467(12) .
C13' H13C 0.9700 .
C13' H13D 0.9700 .
C14' C15' 1.553(12) .
C14' H14C 0.9700 .
C14' H14D 0.9700 .
C15' C16' 1.468(12) .
C15' H15C 0.9700 .
C15' H15D 0.9700 .
C16' C17' 1.513(11) .
C16' H16C 0.9700 .
C16' H16D 0.9700 .
C17' C18' 1.509(12) .
C17' H17C 0.9700 .
C17' H17D 0.9700 .
C18' C19' 1.473(12) .
C18' H18C 0.9700 .
C18' H18D 0.9700 .
C19' C20' 1.454(12) .
C19' H19C 0.9700 .
C19' H19D 0.9700 .
C20' C21' 1.499(13) .
C20' H20C 0.9700 .
C20' H20D 0.9700 .
C21' C22' 1.435(13) .
C21' H21C 0.9700 .
C21' H21D 0.9700 .
C22' C23' 1.545(14) .
C22' H22C 0.9700 .
C22' H22D 0.9700 .
C23' H23D 0.9600 .
C23' H23E 0.9600 .
C23' H23F 0.9600 .
C24' C25' 1.528(11) .
C24' H24A 0.9700 .
C24' H24B 0.9700 .
C25' C26' 1.503(12) .
C25' H25A 0.9700 .
C25' H25B 0.9700 .
C26' C27' 1.522(12) .
C26' H26A 0.9700 .
C26' H26B 0.9700 .
C27' C28' 1.544(10) .
C27' H27A 0.9700 .
C27' H27B 0.9700 .
C28' C29' 1.515(11) .
C28' H28A 0.9700 .
C28' H28B 0.9700 .
C29' C30' 1.522(11) .
C29' H29A 0.9700 .
C29' H29B 0.9700 .
C30' C31' 1.526(11) .
C30' H30A 0.9700 .
C30' H30B 0.9700 .
C31' C32' 1.494(11) .
C31' H31A 0.9700 .
C31' H31B 0.9700 .
C32' C33' 1.509(11) .
C32' H32A 0.9700 .
C32' H32B 0.9700 .
C33' C34' 1.508(11) .
C33' H33A 0.9700 .
C33' H33C 0.9700 .
C34' C35' 1.514(12) .
C34' H34A 0.9700 .
C34' H34B 0.9700 .
C35' C36' 1.465(14) .
C35' H35A 0.9700 .
C35' H35B 0.9700 .
C36' H36A 0.9600 .
C36' H36B 0.9600 .
C36' H36C 0.9600 .

loop_
_geom_hbond_atom_site_label_D
_geom_hbond_atom_site_label_H
_geom_hbond_atom_site_label_A
_geom_hbond_distance_DH
_geom_hbond_distance_HA
_geom_hbond_distance_DA
_geom_hbond_angle_DHA
_geom_hbond_site_symmetry_A
N1 H1A O2' 0.89 1.89 2.724(9) 154.7 2_546
N1 H1B O4 0.89 1.92 2.799(9) 167.7 2_546
N1 H1C O2 0.89 1.93 2.799(9) 165.4 1
N1 H1C O1 0.89 2.63 3.322(9) 135.1 1
N2 H2A O4 0.89 1.89 2.733(9) 157.0 1
N2 H2B O2' 0.89 1.96 2.833(9) 165.2 1
N2 H2C O4' 0.89 1.89 2.766(9) 166.0 2_656
N2 H2C O3' 0.89 2.59 3.296(9) 136.7 2_656
N1' H1'1 O1' 0.89 1.88 2.750(8) 167.0 1
N1' H1'1 O2' 0.89 2.59 3.267(9) 133.1 1
N1' H1'2 O3' 0.89 1.91 2.788(9) 168.2 2_656
N1' H1'3 O1 0.89 1.92 2.755(8) 155.7 2_656
N2' H2'1 O3 0.89 1.86 2.743(9) 171.9 2_646
N2' H2'1 O4 0.89 2.64 3.298(9) 131.6 2_646
N2' H2'2 O1 0.89 1.92 2.786(8) 162.9 1_655
N2' H2'3 O3' 0.89 1.90 2.749(8) 158.4 1_655
